data_7160673
loop_
_publ_author_name
'Chang, Meng-Yang'
'Ho, Chin-Huey'

_publ_section_title
;
 One-pot synthesis of sulfonyl benzotropones.
;
_journal_issue 34
_journal_name_full 'Organic &amp; biomolecular chemistry'
_journal_page_first 7780
_journal_page_last 7785
_journal_paper_doi 10.1039/d5ob01123j
_journal_volume 23
_journal_year 2025
_chemical_formula_moiety 'C38 H28 O7 S2'
_chemical_formula_sum 'C38 H28 O7 S2'
_chemical_formula_weight 660.72
_space_group_crystal_system triclinic
_space_group_IT_number 2
_space_group_name_Hall '-P 1'
_space_group_name_H-M_alt 'P -1'
_atom_sites_solution_hydrogens geom
_atom_sites_solution_primary dual
_audit_creation_date 2022-09-15
_audit_creation_method
;
Olex2 1.5
(compiled 2022.04.07 svn.rca3783a0 for OlexSys, GUI svn.r6498)
;
_audit_update_record
;
2023-02-25 deposited with the CCDC.	2025-08-11 downloaded from the CCDC.
;
_cell_angle_alpha 108.412(2)
_cell_angle_beta 97.946(2)
_cell_angle_gamma 92.222(2)
_cell_formula_units_Z 2
_cell_length_a 9.2954(2)
_cell_length_b 12.1523(2)
_cell_length_c 14.4951(3)
_cell_measurement_reflns_used 20557
_cell_measurement_temperature 130(2)
_cell_measurement_theta_max 26.9620
_cell_measurement_theta_min 1.9100
_cell_volume 1532.71(6)
_computing_cell_refinement 'CrysAlisPro 1.171.41.123a (Rigaku OD, 2022)'
_computing_data_collection 'CrysAlisPro 1.171.41.123a (Rigaku OD, 2022)'
_computing_data_reduction 'CrysAlisPro 1.171.41.123a (Rigaku OD, 2022)'
_computing_molecular_graphics 'Olex2 1.5 (Dolomanov et al., 2009)'
_computing_publication_material 'Olex2 1.5 (Dolomanov et al., 2009)'
_computing_structure_refinement 'SHELXL 2018/3 (Sheldrick, 2015)'
_computing_structure_solution 'SHELXT 2018/2 (Sheldrick, 2018)'
_diffrn_ambient_temperature 130(2)
_diffrn_detector 'Hybrid Pixel Array Detector'
_diffrn_detector_area_resol_mean 10.0000
_diffrn_measured_fraction_theta_full 0.998
_diffrn_measured_fraction_theta_max 0.949
_diffrn_measurement_details
;
List of Runs (angles in degrees, time in seconds):

  # Type    Start    End  Width  t~exp~   \w     \q     \k     \f   Frames
#--------------------------------------------------------------------------
  1  \w    -17.00 100.00   0.50    4.13    --   10.60  82.00 -60.00  234
  2  \w    -79.00 100.00   0.50    4.13    --   10.60   0.00-120.00  358
  3  \w    -17.00 100.00   0.50    4.13    --   10.60  82.00 150.00  234
  4  \w    -15.00 100.00   0.50    4.13    --   10.60  77.00-150.00  230
  5  \w    -17.00  90.00   0.50    4.13    --   10.60  82.00  90.00  214
  6  \w      0.00  82.00   0.50    4.13    --   10.60  82.00   0.00  164
  7  \w    -78.00  37.00   0.50    4.13    --   10.60 -82.00 160.88  230
  8  \w    -72.00 -20.00   0.50    4.13    --   10.60   0.00-120.00  104
  9  \w     -7.00  85.00   0.50    4.13    --   10.60  82.00 -30.00  184
 10  \w     19.00  45.00   0.50    4.13    --   10.60  57.00-180.00   52
 11  \w     62.00  99.00   0.50    4.13    --   10.60  57.00-180.00   74
 12  \w     -8.00  36.00   0.50    4.13    --   10.60  82.00-120.00   88
 13  \w     57.00  83.00   0.50    4.13    --   10.60  82.00-120.00   52
 14  \w     26.00  69.00   0.50    4.13    --   10.60  82.00 -90.00   86
 15  \w    -20.00   9.00   0.50    4.13    --  -10.90 -82.00  60.00   58
 16  \w    -42.00   4.00   0.50    4.13    --  -10.90 -82.00  90.00   92
 17  \w    -99.00 -47.00   0.50    4.13    --  -10.90 -82.00  60.00  104
 18  \w    -10.00  16.00   0.50    4.13    --  -10.90 -82.00 -60.00   52
;
_diffrn_measurement_device 'four-circle diffractometer'
_diffrn_measurement_device_type 'XtaLAB Pro II AFC12 (RINC): Kappa single'
_diffrn_measurement_method '\w scans'
_diffrn_orient_matrix_type 'CrysAlisPro convention (1999,Acta A55,543-557)'
_diffrn_orient_matrix_UB_11 0.0625306000
_diffrn_orient_matrix_UB_12 0.0384128000
_diffrn_orient_matrix_UB_13 0.0255407000
_diffrn_orient_matrix_UB_21 0.0347954000
_diffrn_orient_matrix_UB_22 -0.0197652000
_diffrn_orient_matrix_UB_23 -0.0421238000
_diffrn_orient_matrix_UB_31 -0.0293503000
_diffrn_orient_matrix_UB_32 0.0441295000
_diffrn_orient_matrix_UB_33 -0.0173737000
_diffrn_radiation_monochromator mirror
_diffrn_radiation_probe x-ray
_diffrn_radiation_type 'Mo K\a'
_diffrn_radiation_wavelength 0.71073
_diffrn_reflns_av_R_equivalents 0.0313
_diffrn_reflns_av_unetI/netI 0.0282
_diffrn_reflns_Laue_measured_fraction_full 0.998
_diffrn_reflns_Laue_measured_fraction_max 0.949
_diffrn_reflns_limit_h_max 11
_diffrn_reflns_limit_h_min -11
_diffrn_reflns_limit_k_max 11
_diffrn_reflns_limit_k_min -15
_diffrn_reflns_limit_l_max 18
_diffrn_reflns_limit_l_min -17
_diffrn_reflns_number 34663
_diffrn_reflns_point_group_measured_fraction_full 0.998
_diffrn_reflns_point_group_measured_fraction_max 0.949
_diffrn_reflns_theta_full 25.242
_diffrn_reflns_theta_max 27.110
_diffrn_reflns_theta_min 1.773
_diffrn_source 'micro-focus sealed X-ray tube'
_diffrn_source_type 'Rigaku (Mo) X-ray Source'
_exptl_absorpt_coefficient_mu 0.228
_exptl_absorpt_correction_T_max 1.00000
_exptl_absorpt_correction_T_min 0.73194
_exptl_absorpt_correction_type multi-scan
_exptl_absorpt_process_details
;
CrysAlisPro 1.171.41.123a (Rigaku Oxford Diffraction, 2022)
Empirical absorption correction using spherical harmonics,
implemented in SCALE3 ABSPACK scaling algorithm.
;
_exptl_crystal_colour colourless
_exptl_crystal_colour_primary colourless
_exptl_crystal_density_diffrn 1.432
_exptl_crystal_description block
_exptl_crystal_F_000 688
_exptl_crystal_size_max 0.4
_exptl_crystal_size_mid 0.4
_exptl_crystal_size_min 0.3
_refine_diff_density_max 0.587
_refine_diff_density_min -0.506
_refine_diff_density_rms 0.052
_refine_ls_extinction_method none
_refine_ls_goodness_of_fit_ref 1.062
_refine_ls_hydrogen_treatment constr
_refine_ls_matrix_type full
_refine_ls_number_parameters 425
_refine_ls_number_reflns 6416
_refine_ls_number_restraints 0
_refine_ls_restrained_S_all 1.062
_refine_ls_R_factor_all 0.0464
_refine_ls_R_factor_gt 0.0385
_refine_ls_shift/su_max 0.000
_refine_ls_shift/su_mean 0.000
_refine_ls_structure_factor_coef Fsqd
_refine_ls_weighting_details 'w=1/[\s^2^(Fo^2^)+(0.0532P)^2^+0.6048P] where P=(Fo^2^+2Fc^2^)/3'
_refine_ls_weighting_scheme calc
_refine_ls_wR_factor_gt 0.0997
_refine_ls_wR_factor_ref 0.1046
_reflns_Friedel_coverage 0.000
_reflns_number_gt 5442
_reflns_number_total 6416
_reflns_threshold_expression 'I > 2\s(I)'
_cod_data_source_file d5ob01123j2.cif
_cod_data_source_block k11109-myc-e(chvb90)_auto
_cod_depositor_comments 'Adding full bibliography for 7160667--7160674.cif.'
_cod_database_code 7160673
_shelx_shelxl_version_number 2018/3
_shelx_space_group_comment
;
The symmetry employed for this shelxl refinement is uniquely defined
by the following loop, which should always be used as a source of
symmetry information in preference to the above space-group names.
They are only intended as comments.
;
_shelx_estimated_absorpt_t_max 0.935
_shelx_estimated_absorpt_t_min 0.914
_olex2_refinement_description
;
1. Fixed Uiso
 At 1.2 times of:
  All C(H) groups
 At 1.5 times of:
  All O(H) groups
2.a Ternary CH refined with riding coordinates:
 C3(H3A), C11(H11), C10(H10)
2.b Aromatic/amide H refined with riding coordinates:
 C8(H8), C5(H5), C6(H6), C7(H7), C20(H20), C38(H38), C22(H22), C30(H30),
 C28(H28), C26(H26), C32(H32), C23(H23), C34(H34), C19(H19), C31(H31), C37(H37),
  C29(H29), C36(H36), C25(H25), C24(H24), C16(H16), C35(H35), C18(H18), C17(H17)
2.c Idealised tetrahedral OH refined as rotating group:
 O3(H3)
;
_olex2_submission_special_instructions 'No special instructions were received'
_oxdiff_exptl_absorpt_empirical_details
;
Empirical correction (ABSPACK) includes:
- Absorption correction using spherical harmonics
- Frame scaling
;
_oxdiff_exptl_absorpt_empirical_full_max 1.258
_oxdiff_exptl_absorpt_empirical_full_min 0.707

loop_
_space_group_symop_operation_xyz
'x, y, z'
'-x, -y, -z'

loop_
_atom_site_label
_atom_site_type_symbol
_atom_site_fract_x
_atom_site_fract_y
_atom_site_fract_z
_atom_site_U_iso_or_equiv
_atom_site_adp_type
_atom_site_occupancy
_atom_site_site_symmetry_order
_atom_site_calc_flag
_atom_site_refinement_flags_posn
_atom_site_refinement_flags_adp
_atom_site_refinement_flags_occupancy
_atom_site_disorder_assembly
_atom_site_disorder_group
S1 S 0.17052(4) 0.71734(3) 0.51093(3) 0.02167(11) Uani 1 1 d . . . . .
S2 S -0.04681(4) 0.42978(3) 0.16134(3) 0.02156(11) Uani 1 1 d . . . . .
O6 O 0.42382(13) 0.55186(10) 0.21869(8) 0.0260(3) Uani 1 1 d . . . . .
O3 O 0.11323(13) 0.46775(10) 0.36153(8) 0.0250(3) Uani 1 1 d . . . . .
H3 H 0.092532 0.492776 0.418699 0.037 Uiso 1 1 calc R U . . .
O5 O -0.06424(13) 0.42605(10) 0.06028(8) 0.0273(3) Uani 1 1 d . . . . .
O1 O 0.12940(13) 0.83451(10) 0.53842(8) 0.0290(3) Uani 1 1 d . . . . .
O4 O -0.15765(12) 0.47109(10) 0.21985(9) 0.0281(3) Uani 1 1 d . . . . .
O7 O 0.29122(14) 0.90429(10) 0.24196(9) 0.0290(3) Uani 1 1 d . . . . .
O2 O 0.08232(13) 0.62811(11) 0.53018(8) 0.0281(3) Uani 1 1 d . . . . .
C3 C 0.19391(16) 0.76285(13) 0.33494(11) 0.0184(3) Uani 1 1 d . . . . .
H3A H 0.247658 0.836673 0.381560 0.022 Uiso 1 1 calc R U . . .
C1 C 0.13795(16) 0.55768(13) 0.32906(11) 0.0198(3) Uani 1 1 d . . . . .
C4 C 0.04671(17) 0.78233(13) 0.28493(11) 0.0201(3) Uani 1 1 d . . . . .
C9 C 0.01561(17) 0.69746(13) 0.19250(11) 0.0198(3) Uani 1 1 d . . . . .
C14 C 0.41124(17) 0.65260(14) 0.26621(11) 0.0203(3) Uani 1 1 d . . . . .
C12 C 0.27052(17) 0.70861(13) 0.24375(11) 0.0183(3) Uani 1 1 d . . . . .
C13 C 0.30537(17) 0.80364(14) 0.19698(12) 0.0214(3) Uani 1 1 d . . . . .
C2 C 0.17326(17) 0.67057(13) 0.38391(11) 0.0192(3) Uani 1 1 d . . . . .
C11 C 0.12447(16) 0.51849(13) 0.21876(11) 0.0189(3) Uani 1 1 d . . . . .
H11 H 0.205262 0.467951 0.200342 0.023 Uiso 1 1 calc R U . . .
C27 C 0.34753(18) 0.71962(14) 0.57382(11) 0.0215(3) Uani 1 1 d . . . . .
C8 C -0.11364(18) 0.69414(15) 0.13032(12) 0.0241(3) Uani 1 1 d . . . . .
H8 H -0.136117 0.635990 0.067459 0.029 Uiso 1 1 calc R U . . .
C10 C 0.14048(16) 0.62026(13) 0.17661(11) 0.0187(3) Uani 1 1 d . . . . .
H10 H 0.154507 0.592073 0.106033 0.022 Uiso 1 1 calc R U . . .
C33 C -0.01176(18) 0.28801(14) 0.16236(12) 0.0240(4) Uani 1 1 d . . . . .
C21 C 0.53223(17) 0.71991(15) 0.34505(12) 0.0232(3) Uani 1 1 d . . . . .
C5 C -0.04818(18) 0.86513(14) 0.31739(12) 0.0241(3) Uani 1 1 d . . . . .
H5 H -0.026347 0.922514 0.380686 0.029 Uiso 1 1 calc R U . . .
C15 C 0.35624(18) 0.77318(14) 0.09941(12) 0.0240(3) Uani 1 1 d . . . . .
C6 C -0.17704(19) 0.86223(15) 0.25468(13) 0.0280(4) Uani 1 1 d . . . . .
H6 H -0.243965 0.918713 0.275330 0.034 Uiso 1 1 calc R U . . .
C7 C -0.20914(19) 0.77812(16) 0.16252(13) 0.0287(4) Uani 1 1 d . . . . .
H7 H -0.297583 0.777883 0.120826 0.034 Uiso 1 1 calc R U . . .
C20 C 0.38862(18) 0.66249(15) 0.04629(12) 0.0270(4) Uani 1 1 d . . . . .
H20 H 0.377957 0.600188 0.071891 0.032 Uiso 1 1 calc R U . . .
C38 C 0.0680(2) 0.22174(15) 0.09485(13) 0.0299(4) Uani 1 1 d . . . . .
H38 H 0.103247 0.251693 0.048286 0.036 Uiso 1 1 calc R U . . .
C22 C 0.53978(18) 0.83968(15) 0.39328(12) 0.0271(4) Uani 1 1 d . . . . .
H22 H 0.465059 0.883896 0.375690 0.033 Uiso 1 1 calc R U . . .
C30 C 0.6191(2) 0.72207(16) 0.67863(13) 0.0312(4) Uani 1 1 d . . . . .
H30 H 0.713196 0.722729 0.714135 0.037 Uiso 1 1 calc R U . . .
C28 C 0.4290(2) 0.82491(15) 0.62289(13) 0.0294(4) Uani 1 1 d . . . . .
H28 H 0.392141 0.895908 0.620393 0.035 Uiso 1 1 calc R U . . .
C26 C 0.64554(19) 0.65736(16) 0.37009(14) 0.0314(4) Uani 1 1 d . . . . .
H26 H 0.644541 0.576508 0.335718 0.038 Uiso 1 1 calc R U . . .
C32 C 0.3998(2) 0.61568(15) 0.57741(13) 0.0321(4) Uani 1 1 d . . . . .
H32 H 0.342573 0.543953 0.544210 0.039 Uiso 1 1 calc R U . . .
C23 C 0.65582(19) 0.89426(17) 0.46667(13) 0.0339(4) Uani 1 1 d . . . . .
H23 H 0.660800 0.975912 0.498852 0.041 Uiso 1 1 calc R U . . .
C34 C -0.0664(2) 0.24537(15) 0.22993(13) 0.0322(4) Uani 1 1 d . . . . .
H34 H -0.121736 0.291629 0.275718 0.039 Uiso 1 1 calc R U . . .
C19 C 0.4362(2) 0.64220(18) -0.04347(13) 0.0356(4) Uani 1 1 d . . . . .
H19 H 0.459240 0.566439 -0.078665 0.043 Uiso 1 1 calc R U . . .
C31 C 0.5363(2) 0.61764(16) 0.62995(14) 0.0350(4) Uani 1 1 d . . . . .
H31 H 0.573496 0.546787 0.632602 0.042 Uiso 1 1 calc R U . . .
C37 C 0.0960(2) 0.11084(16) 0.09590(14) 0.0362(4) Uani 1 1 d . . . . .
H37 H 0.152458 0.064836 0.050799 0.043 Uiso 1 1 calc R U . . .
C29 C 0.5656(2) 0.82503(16) 0.67580(14) 0.0342(4) Uani 1 1 d . . . . .
H29 H 0.622299 0.896687 0.710229 0.041 Uiso 1 1 calc R U . . .
C36 C 0.0414(2) 0.06724(16) 0.16290(14) 0.0376(5) Uani 1 1 d . . . . .
H36 H 0.059291 -0.009200 0.162867 0.045 Uiso 1 1 calc R U . . .
C25 C 0.7594(2) 0.71300(19) 0.44492(15) 0.0397(5) Uani 1 1 d . . . . .
H25 H 0.834584 0.669454 0.462927 0.048 Uiso 1 1 calc R U . . .
C24 C 0.7646(2) 0.83050(19) 0.49339(14) 0.0381(5) Uani 1 1 d . . . . .
H24 H 0.842622 0.867859 0.545070 0.046 Uiso 1 1 calc R U . . .
C16 C 0.3718(2) 0.86303(17) 0.05974(15) 0.0406(5) Uani 1 1 d . . . . .
H16 H 0.350544 0.939364 0.094886 0.049 Uiso 1 1 calc R U . . .
C35 C -0.0386(2) 0.13394(16) 0.22934(14) 0.0384(5) Uani 1 1 d . . . . .
H35 H -0.075065 0.103457 0.275208 0.046 Uiso 1 1 calc R U . . .
C18 C 0.4503(3) 0.7313(2) -0.08192(15) 0.0484(6) Uani 1 1 d . . . . .
H18 H 0.482182 0.717051 -0.143826 0.058 Uiso 1 1 calc R U . . .
C17 C 0.4180(3) 0.8412(2) -0.03049(16) 0.0564(7) Uani 1 1 d . . . . .
H17 H 0.427614 0.902662 -0.057228 0.068 Uiso 1 1 calc R U . . .

loop_
_atom_site_aniso_label
_atom_site_aniso_U_11
_atom_site_aniso_U_22
_atom_site_aniso_U_33
_atom_site_aniso_U_23
_atom_site_aniso_U_13
_atom_site_aniso_U_12
S1 0.0230(2) 0.0236(2) 0.01805(19) 0.00643(16) 0.00295(15) 0.00183(16)
S2 0.0244(2) 0.0178(2) 0.0213(2) 0.00660(16) 0.00043(15) -0.00320(15)
O6 0.0274(6) 0.0199(6) 0.0295(6) 0.0052(5) 0.0061(5) 0.0052(5)
O3 0.0350(7) 0.0202(6) 0.0224(6) 0.0108(5) 0.0047(5) -0.0005(5)
O5 0.0332(7) 0.0235(6) 0.0229(6) 0.0079(5) -0.0022(5) -0.0054(5)
O1 0.0332(7) 0.0286(7) 0.0237(6) 0.0051(5) 0.0060(5) 0.0098(5)
O4 0.0247(6) 0.0267(6) 0.0320(6) 0.0087(5) 0.0048(5) -0.0013(5)
O7 0.0379(7) 0.0163(6) 0.0340(7) 0.0074(5) 0.0117(5) 0.0011(5)
O2 0.0272(6) 0.0351(7) 0.0233(6) 0.0118(5) 0.0048(5) -0.0044(5)
C3 0.0203(8) 0.0146(7) 0.0199(7) 0.0045(6) 0.0045(6) 0.0008(6)
C1 0.0182(7) 0.0198(8) 0.0230(8) 0.0099(6) 0.0018(6) 0.0010(6)
C4 0.0220(8) 0.0183(8) 0.0238(8) 0.0116(6) 0.0056(6) -0.0009(6)
C9 0.0205(8) 0.0184(8) 0.0234(8) 0.0106(6) 0.0046(6) -0.0002(6)
C14 0.0207(8) 0.0199(8) 0.0221(8) 0.0079(6) 0.0068(6) 0.0019(6)
C12 0.0201(8) 0.0152(7) 0.0185(7) 0.0039(6) 0.0030(6) -0.0008(6)
C13 0.0187(8) 0.0198(8) 0.0252(8) 0.0076(7) 0.0022(6) -0.0022(6)
C2 0.0201(8) 0.0208(8) 0.0174(7) 0.0073(6) 0.0021(6) 0.0022(6)
C11 0.0200(8) 0.0149(7) 0.0211(8) 0.0058(6) 0.0010(6) -0.0011(6)
C27 0.0255(8) 0.0211(8) 0.0177(7) 0.0072(6) 0.0015(6) 0.0001(6)
C8 0.0244(8) 0.0239(8) 0.0262(8) 0.0125(7) 0.0017(6) -0.0010(7)
C10 0.0200(8) 0.0165(7) 0.0192(7) 0.0062(6) 0.0019(6) -0.0012(6)
C33 0.0302(9) 0.0163(8) 0.0227(8) 0.0056(6) -0.0017(7) -0.0045(6)
C21 0.0184(8) 0.0275(9) 0.0248(8) 0.0099(7) 0.0043(6) -0.0017(6)
C5 0.0264(8) 0.0202(8) 0.0292(9) 0.0109(7) 0.0093(7) 0.0017(6)
C15 0.0227(8) 0.0256(9) 0.0232(8) 0.0084(7) 0.0026(6) -0.0041(7)
C6 0.0245(9) 0.0259(9) 0.0413(10) 0.0181(8) 0.0123(7) 0.0077(7)
C7 0.0216(8) 0.0333(10) 0.0367(10) 0.0201(8) 0.0025(7) 0.0017(7)
C20 0.0244(8) 0.0290(9) 0.0267(9) 0.0078(7) 0.0049(7) -0.0009(7)
C38 0.0384(10) 0.0244(9) 0.0261(9) 0.0078(7) 0.0039(7) -0.0007(7)
C22 0.0211(8) 0.0295(9) 0.0272(9) 0.0037(7) 0.0058(7) 0.0004(7)
C30 0.0263(9) 0.0378(10) 0.0287(9) 0.0129(8) -0.0017(7) -0.0027(8)
C28 0.0349(10) 0.0201(9) 0.0318(9) 0.0086(7) 0.0007(7) -0.0009(7)
C26 0.0229(9) 0.0313(10) 0.0432(10) 0.0181(8) 0.0022(7) 0.0001(7)
C32 0.0336(10) 0.0222(9) 0.0359(10) 0.0085(8) -0.0062(8) -0.0032(7)
C23 0.0253(9) 0.0368(11) 0.0310(9) -0.0007(8) 0.0054(7) -0.0056(8)
C34 0.0448(11) 0.0227(9) 0.0280(9) 0.0069(7) 0.0078(8) -0.0060(8)
C19 0.0315(10) 0.0425(11) 0.0279(9) 0.0034(8) 0.0088(7) -0.0022(8)
C31 0.0354(10) 0.0271(10) 0.0419(11) 0.0153(8) -0.0057(8) 0.0030(8)
C37 0.0455(11) 0.0256(9) 0.0339(10) 0.0048(8) 0.0050(8) 0.0058(8)
C29 0.0334(10) 0.0277(10) 0.0361(10) 0.0084(8) -0.0046(8) -0.0098(8)
C36 0.0544(12) 0.0189(9) 0.0372(10) 0.0110(8) -0.0033(9) -0.0019(8)
C25 0.0222(9) 0.0508(13) 0.0521(12) 0.0292(10) -0.0027(8) -0.0027(8)
C24 0.0226(9) 0.0550(13) 0.0323(10) 0.0123(9) -0.0021(7) -0.0115(8)
C16 0.0588(13) 0.0295(10) 0.0369(11) 0.0137(8) 0.0144(9) -0.0040(9)
C35 0.0588(13) 0.0252(10) 0.0333(10) 0.0142(8) 0.0060(9) -0.0075(9)
C18 0.0572(14) 0.0594(15) 0.0272(10) 0.0103(10) 0.0155(9) -0.0122(11)
C17 0.0888(19) 0.0469(14) 0.0409(12) 0.0219(11) 0.0215(12) -0.0117(13)

loop_
_atom_type_symbol
_atom_type_description
_atom_type_scat_dispersion_real
_atom_type_scat_dispersion_imag
_atom_type_scat_source
C C 0.0033 0.0016 'International Tables Vol C Tables 4.2.6.8 and 6.1.1.4'
H H 0.0000 0.0000 'International Tables Vol C Tables 4.2.6.8 and 6.1.1.4'
O O 0.0106 0.0060 'International Tables Vol C Tables 4.2.6.8 and 6.1.1.4'
S S 0.1246 0.1234 'International Tables Vol C Tables 4.2.6.8 and 6.1.1.4'

loop_
_geom_angle_atom_site_label_1
_geom_angle_atom_site_label_2
_geom_angle_atom_site_label_3
_geom_angle
_geom_angle_site_symmetry_1
_geom_angle_site_symmetry_3
_geom_angle_publ_flag
O1 S1 O2 119.27(8) . . ?
O1 S1 C2 107.65(7) . . ?
O1 S1 C27 107.80(7) . . ?
O2 S1 C2 106.57(7) . . ?
O2 S1 C27 105.98(7) . . ?
C2 S1 C27 109.32(7) . . ?
O5 S2 C11 104.70(7) . . ?
O5 S2 C33 106.84(7) . . ?
O4 S2 O5 120.46(7) . . ?
O4 S2 C11 109.49(7) . . ?
O4 S2 C33 109.38(8) . . ?
C33 S2 C11 104.84(7) . . ?
C1 O3 H3 109.5 . . ?
C4 C3 H3A 112.6 . . ?
C4 C3 C12 100.80(12) . . ?
C4 C3 C2 109.40(12) . . ?
C12 C3 H3A 112.6 . . ?
C2 C3 H3A 112.6 . . ?
C2 C3 C12 108.00(12) . . ?
O3 C1 C2 127.31(14) . . ?
O3 C1 C11 111.40(13) . . ?
C2 C1 C11 121.27(14) . . ?
C9 C4 C3 107.94(13) . . ?
C5 C4 C3 130.54(14) . . ?
C5 C4 C9 121.53(15) . . ?
C4 C9 C10 109.64(13) . . ?
C8 C9 C4 120.38(15) . . ?
C8 C9 C10 129.97(15) . . ?
O6 C14 C12 119.48(14) . . ?
O6 C14 C21 119.63(15) . . ?
C21 C14 C12 120.89(13) . . ?
C3 C12 C10 98.34(11) . . ?
C14 C12 C3 114.41(12) . . ?
C14 C12 C13 109.22(12) . . ?
C14 C12 C10 114.72(12) . . ?
C13 C12 C3 109.44(12) . . ?
C13 C12 C10 110.27(12) . . ?
O7 C13 C12 118.50(14) . . ?
O7 C13 C15 120.07(15) . . ?
C15 C13 C12 121.44(13) . . ?
C3 C2 S1 118.02(11) . . ?
C1 C2 S1 120.69(12) . . ?
C1 C2 C3 120.66(13) . . ?
S2 C11 H11 107.3 . . ?
C1 C11 S2 110.81(11) . . ?
C1 C11 H11 107.3 . . ?
C1 C11 C10 113.56(12) . . ?
C10 C11 S2 110.23(10) . . ?
C10 C11 H11 107.3 . . ?
C28 C27 S1 119.89(13) . . ?
C32 C27 S1 118.99(12) . . ?
C32 C27 C28 121.04(16) . . ?
C9 C8 H8 120.9 . . ?
C9 C8 C7 118.26(16) . . ?
C7 C8 H8 120.9 . . ?
C9 C10 C12 100.04(12) . . ?
C9 C10 C11 112.07(12) . . ?
C9 C10 H10 112.0 . . ?
C12 C10 H10 112.0 . . ?
C11 C10 C12 108.07(12) . . ?
C11 C10 H10 112.0 . . ?
C38 C33 S2 119.10(13) . . ?
C38 C33 C34 121.45(16) . . ?
C34 C33 S2 119.45(14) . . ?
C22 C21 C14 124.45(15) . . ?
C22 C21 C26 118.86(16) . . ?
C26 C21 C14 116.69(15) . . ?
C4 C5 H5 121.0 . . ?
C4 C5 C6 118.00(16) . . ?
C6 C5 H5 121.0 . . ?
C20 C15 C13 124.52(15) . . ?
C20 C15 C16 118.51(16) . . ?
C16 C15 C13 116.98(16) . . ?
C5 C6 H6 119.5 . . ?
C7 C6 C5 120.96(16) . . ?
C7 C6 H6 119.5 . . ?
C8 C7 H7 119.6 . . ?
C6 C7 C8 120.87(16) . . ?
C6 C7 H7 119.6 . . ?
C15 C20 H20 119.7 . . ?
C19 C20 C15 120.65(17) . . ?
C19 C20 H20 119.7 . . ?
C33 C38 H38 120.4 . . ?
C33 C38 C37 119.10(17) . . ?
C37 C38 H38 120.4 . . ?
C21 C22 H22 119.9 . . ?
C23 C22 C21 120.20(17) . . ?
C23 C22 H22 119.9 . . ?
C31 C30 H30 119.9 . . ?
C29 C30 H30 119.9 . . ?
C29 C30 C31 120.15(17) . . ?
C27 C28 H28 120.5 . . ?
C27 C28 C29 118.93(16) . . ?
C29 C28 H28 120.5 . . ?
C21 C26 H26 119.9 . . ?
C25 C26 C21 120.10(18) . . ?
C25 C26 H26 119.9 . . ?
C27 C32 H32 120.4 . . ?
C31 C32 C27 119.11(16) . . ?
C31 C32 H32 120.4 . . ?
C22 C23 H23 119.8 . . ?
C24 C23 C22 120.36(18) . . ?
C24 C23 H23 119.8 . . ?
C33 C34 H34 120.7 . . ?
C35 C34 C33 118.68(17) . . ?
C35 C34 H34 120.7 . . ?
C20 C19 H19 119.9 . . ?
C18 C19 C20 120.23(19) . . ?
C18 C19 H19 119.9 . . ?
C30 C31 C32 120.37(17) . . ?
C30 C31 H31 119.8 . . ?
C32 C31 H31 119.8 . . ?
C38 C37 H37 120.1 . . ?
C36 C37 C38 119.88(18) . . ?
C36 C37 H37 120.1 . . ?
C30 C29 C28 120.38(16) . . ?
C30 C29 H29 119.8 . . ?
C28 C29 H29 119.8 . . ?
C37 C36 H36 119.8 . . ?
C35 C36 C37 120.39(17) . . ?
C35 C36 H36 119.8 . . ?
C26 C25 H25 119.7 . . ?
C24 C25 C26 120.67(18) . . ?
C24 C25 H25 119.7 . . ?
C23 C24 H24 120.1 . . ?
C25 C24 C23 119.74(17) . . ?
C25 C24 H24 120.1 . . ?
C15 C16 H16 119.9 . . ?
C17 C16 C15 120.21(19) . . ?
C17 C16 H16 119.9 . . ?
C34 C35 H35 119.8 . . ?
C36 C35 C34 120.48(18) . . ?
C36 C35 H35 119.8 . . ?
C19 C18 H18 120.1 . . ?
C19 C18 C17 119.83(19) . . ?
C17 C18 H18 120.1 . . ?
C16 C17 H17 119.7 . . ?
C18 C17 C16 120.6(2) . . ?
C18 C17 H17 119.7 . . ?

loop_
_geom_bond_atom_site_label_1
_geom_bond_atom_site_label_2
_geom_bond_distance
_geom_bond_site_symmetry_2
_geom_bond_publ_flag
S1 O1 1.4346(12) . ?
S1 O2 1.4531(12) . ?
S1 C2 1.7512(15) . ?
S1 C27 1.7621(16) . ?
S2 O5 1.4375(12) . ?
S2 O4 1.4302(12) . ?
S2 C11 1.8230(15) . ?
S2 C33 1.7700(17) . ?
O6 C14 1.2196(19) . ?
O3 H3 0.8400 . ?
O3 C1 1.3431(19) . ?
O7 C13 1.2127(19) . ?
C3 H3A 1.0000 . ?
C3 C4 1.521(2) . ?
C3 C12 1.560(2) . ?
C3 C2 1.524(2) . ?
C1 C2 1.351(2) . ?
C1 C11 1.503(2) . ?
C4 C9 1.393(2) . ?
C4 C5 1.377(2) . ?
C9 C8 1.390(2) . ?
C9 C10 1.517(2) . ?
C14 C12 1.540(2) . ?
C14 C21 1.491(2) . ?
C12 C13 1.557(2) . ?
C12 C10 1.573(2) . ?
C13 C15 1.493(2) . ?
C11 H11 1.0000 . ?
C11 C10 1.553(2) . ?
C27 C28 1.385(2) . ?
C27 C32 1.384(2) . ?
C8 H8 0.9500 . ?
C8 C7 1.390(2) . ?
C10 H10 1.0000 . ?
C33 C38 1.380(2) . ?
C33 C34 1.387(2) . ?
C21 C22 1.396(2) . ?
C21 C26 1.396(2) . ?
C5 H5 0.9500 . ?
C5 C6 1.392(2) . ?
C15 C20 1.391(2) . ?
C15 C16 1.397(2) . ?
C6 H6 0.9500 . ?
C6 C7 1.386(3) . ?
C7 H7 0.9500 . ?
C20 H20 0.9500 . ?
C20 C19 1.384(2) . ?
C38 H38 0.9500 . ?
C38 C37 1.387(3) . ?
C22 H22 0.9500 . ?
C22 C23 1.384(2) . ?
C30 H30 0.9500 . ?
C30 C31 1.382(3) . ?
C30 C29 1.375(3) . ?
C28 H28 0.9500 . ?
C28 C29 1.389(3) . ?
C26 H26 0.9500 . ?
C26 C25 1.385(3) . ?
C32 H32 0.9500 . ?
C32 C31 1.382(3) . ?
C23 H23 0.9500 . ?
C23 C24 1.384(3) . ?
C34 H34 0.9500 . ?
C34 C35 1.386(3) . ?
C19 H19 0.9500 . ?
C19 C18 1.375(3) . ?
C31 H31 0.9500 . ?
C37 H37 0.9500 . ?
C37 C36 1.386(3) . ?
C29 H29 0.9500 . ?
C36 H36 0.9500 . ?
C36 C35 1.374(3) . ?
C25 H25 0.9500 . ?
C25 C24 1.373(3) . ?
C24 H24 0.9500 . ?
C16 H16 0.9500 . ?
C16 C17 1.382(3) . ?
C35 H35 0.9500 . ?
C18 H18 0.9500 . ?
C18 C17 1.376(3) . ?
C17 H17 0.9500 . ?

loop_
_geom_torsion_atom_site_label_1
_geom_torsion_atom_site_label_2
_geom_torsion_atom_site_label_3
_geom_torsion_atom_site_label_4
_geom_torsion
_geom_torsion_site_symmetry_1
_geom_torsion_site_symmetry_2
_geom_torsion_site_symmetry_3
_geom_torsion_site_symmetry_4
_geom_torsion_publ_flag
S1 C27 C28 C29 177.03(14) . . . . ?
S1 C27 C32 C31 -177.48(14) . . . . ?
S2 C11 C10 C9 58.52(14) . . . . ?
S2 C11 C10 C12 167.80(10) . . . . ?
S2 C33 C38 C37 179.74(13) . . . . ?
S2 C33 C34 C35 179.64(14) . . . . ?
O6 C14 C12 C3 125.92(15) . . . . ?
O6 C14 C12 C13 -111.03(16) . . . . ?
O6 C14 C12 C10 13.3(2) . . . . ?
O6 C14 C21 C22 169.58(16) . . . . ?
O6 C14 C21 C26 -9.4(2) . . . . ?
O3 C1 C2 S1 -7.7(2) . . . . ?
O3 C1 C2 C3 -178.39(14) . . . . ?
O3 C1 C11 S2 50.95(15) . . . . ?
O3 C1 C11 C10 175.64(13) . . . . ?
O5 S2 C11 C1 164.49(11) . . . . ?
O5 S2 C11 C10 37.93(12) . . . . ?
O5 S2 C33 C38 34.50(15) . . . . ?
O5 S2 C33 C34 -144.69(14) . . . . ?
O1 S1 C2 C3 23.39(14) . . . . ?
O1 S1 C2 C1 -147.57(13) . . . . ?
O1 S1 C27 C28 -10.95(16) . . . . ?
O1 S1 C27 C32 165.77(14) . . . . ?
O4 S2 C11 C1 34.04(13) . . . . ?
O4 S2 C11 C10 -92.53(11) . . . . ?
O4 S2 C33 C38 166.41(13) . . . . ?
O4 S2 C33 C34 -12.79(16) . . . . ?
O7 C13 C15 C20 173.87(16) . . . . ?
O7 C13 C15 C16 -6.1(2) . . . . ?
O2 S1 C2 C3 152.44(12) . . . . ?
O2 S1 C2 C1 -18.52(15) . . . . ?
O2 S1 C27 C28 -139.71(14) . . . . ?
O2 S1 C27 C32 37.00(16) . . . . ?
C3 C4 C9 C8 179.75(14) . . . . ?
C3 C4 C9 C10 -0.98(17) . . . . ?
C3 C4 C5 C6 179.74(15) . . . . ?
C3 C12 C13 O7 10.66(19) . . . . ?
C3 C12 C13 C15 -169.79(13) . . . . ?
C3 C12 C10 C9 43.98(13) . . . . ?
C3 C12 C10 C11 -73.35(14) . . . . ?
C1 C11 C10 C9 -66.48(16) . . . . ?
C1 C11 C10 C12 42.79(17) . . . . ?
C4 C3 C12 C14 -166.98(12) . . . . ?
C4 C3 C12 C13 70.10(14) . . . . ?
C4 C3 C12 C10 -44.93(13) . . . . ?
C4 C3 C2 S1 -99.89(13) . . . . ?
C4 C3 C2 C1 71.07(18) . . . . ?
C4 C9 C8 C7 0.7(2) . . . . ?
C4 C9 C10 C12 -27.97(15) . . . . ?
C4 C9 C10 C11 86.34(15) . . . . ?
C4 C5 C6 C7 0.3(2) . . . . ?
C9 C4 C5 C6 -0.3(2) . . . . ?
C9 C8 C7 C6 -0.7(2) . . . . ?
C14 C12 C13 O7 -115.29(16) . . . . ?
C14 C12 C13 C15 64.25(18) . . . . ?
C14 C12 C10 C9 165.80(12) . . . . ?
C14 C12 C10 C11 48.47(16) . . . . ?
C14 C21 C22 C23 179.10(16) . . . . ?
C14 C21 C26 C25 -177.81(16) . . . . ?
C12 C3 C4 C9 29.87(15) . . . . ?
C12 C3 C4 C5 -150.16(16) . . . . ?
C12 C3 C2 S1 151.24(11) . . . . ?
C12 C3 C2 C1 -37.80(19) . . . . ?
C12 C14 C21 C22 -10.3(2) . . . . ?
C12 C14 C21 C26 170.70(14) . . . . ?
C12 C13 C15 C20 -5.7(2) . . . . ?
C12 C13 C15 C16 174.33(16) . . . . ?
C13 C12 C10 C9 -70.40(14) . . . . ?
C13 C12 C10 C11 172.27(12) . . . . ?
C13 C15 C20 C19 -179.53(16) . . . . ?
C13 C15 C16 C17 -179.8(2) . . . . ?
C2 S1 C27 C28 105.79(14) . . . . ?
C2 S1 C27 C32 -77.49(15) . . . . ?
C2 C3 C4 C9 -83.75(15) . . . . ?
C2 C3 C4 C5 96.22(19) . . . . ?
C2 C3 C12 C14 -52.29(16) . . . . ?
C2 C3 C12 C13 -175.22(12) . . . . ?
C2 C3 C12 C10 69.75(14) . . . . ?
C2 C1 C11 S2 -130.05(14) . . . . ?
C2 C1 C11 C10 -5.4(2) . . . . ?
C11 S2 C33 C38 -76.26(15) . . . . ?
C11 S2 C33 C34 104.55(15) . . . . ?
C11 C1 C2 S1 173.49(11) . . . . ?
C11 C1 C2 C3 2.8(2) . . . . ?
C27 S1 C2 C3 -93.44(13) . . . . ?
C27 S1 C2 C1 95.60(14) . . . . ?
C27 C28 C29 C30 0.5(3) . . . . ?
C27 C32 C31 C30 0.3(3) . . . . ?
C8 C9 C10 C12 151.20(16) . . . . ?
C8 C9 C10 C11 -94.49(19) . . . . ?
C10 C9 C8 C7 -178.39(15) . . . . ?
C10 C12 C13 O7 117.78(15) . . . . ?
C10 C12 C13 C15 -62.68(18) . . . . ?
C33 S2 C11 C1 -83.22(12) . . . . ?
C33 S2 C11 C10 150.22(11) . . . . ?
C33 C38 C37 C36 1.3(3) . . . . ?
C33 C34 C35 C36 -0.1(3) . . . . ?
C21 C14 C12 C3 -54.19(18) . . . . ?
C21 C14 C12 C13 68.86(17) . . . . ?
C21 C14 C12 C10 -166.78(13) . . . . ?
C21 C22 C23 C24 -0.5(3) . . . . ?
C21 C26 C25 C24 -1.9(3) . . . . ?
C5 C4 C9 C8 -0.2(2) . . . . ?
C5 C4 C9 C10 179.04(14) . . . . ?
C5 C6 C7 C8 0.2(3) . . . . ?
C15 C20 C19 C18 -0.8(3) . . . . ?
C15 C16 C17 C18 -0.5(4) . . . . ?
C20 C15 C16 C17 0.2(3) . . . . ?
C20 C19 C18 C17 0.5(3) . . . . ?
C38 C33 C34 C35 0.5(3) . . . . ?
C38 C37 C36 C35 -1.0(3) . . . . ?
C22 C21 C26 C25 3.1(3) . . . . ?
C22 C23 C24 C25 1.8(3) . . . . ?
C28 C27 C32 C31 -0.8(3) . . . . ?
C26 C21 C22 C23 -1.9(2) . . . . ?
C26 C25 C24 C23 -0.6(3) . . . . ?
C32 C27 C28 C29 0.4(3) . . . . ?
C34 C33 C38 C37 -1.1(3) . . . . ?
C19 C18 C17 C16 0.1(4) . . . . ?
C31 C30 C29 C28 -1.0(3) . . . . ?
C37 C36 C35 C34 0.4(3) . . . . ?
C29 C30 C31 C32 0.5(3) . . . . ?
C16 C15 C20 C19 0.5(3) . . . . ?
